data_7034121
loop_
_publ_author_name
'Wright, Luka A.'
'Hope, Eric G.'
'Solan, Gregory A.'
'Cross, Warren B.'
'Singh, Kuldip'

_publ_section_title
;
 O,N,N-Pincer ligand effects on oxidatively induced carbon-chlorine
 coupling reactions at palladium.
;
_journal_issue 13
_journal_name_full 'Dalton transactions (Cambridge, England : 2003)'
_journal_page_first 6040
_journal_page_last 6051
_journal_paper_doi 10.1039/c5dt00062a
_journal_volume 44
_journal_year 2015
_chemical_formula_moiety 'C22 H22 N2 O'
_chemical_formula_sum 'C22 H22 N2 O'
_chemical_formula_weight 330.42
_chemical_name_systematic
; 
 ? 
;
_space_group_IT_number 14
_symmetry_cell_setting monoclinic
_symmetry_space_group_name_Hall '-P 2ybc'
_symmetry_space_group_name_H-M 'P 1 21/c 1'
_atom_sites_solution_hydrogens geom
_atom_sites_solution_primary direct
_atom_sites_solution_secondary difmap
_audit_creation_method SHELXL-97
_audit_update_record
;
2014-12-19 deposited with the CCDC.
2015-02-18 downloaded from the CCDC.
;
_cell_angle_alpha 90.00
_cell_angle_beta 93.528(5)
_cell_angle_gamma 90.00
_cell_formula_units_Z 4
_cell_length_a 7.6425(19)
_cell_length_b 11.027(3)
_cell_length_c 20.590(5)
_cell_measurement_reflns_used 779
_cell_measurement_temperature 150(2)
_cell_measurement_theta_max 23.467
_cell_measurement_theta_min 3.248
_cell_volume 1731.9(8)
_computing_cell_refinement 'Bruker SMART'
_computing_data_collection 'Bruker SMART'
_computing_data_reduction 'Bruker SHELXTL'
_computing_molecular_graphics 'Bruker SHELXTL'
_computing_publication_material 'Bruker SHELXTL'
_computing_structure_refinement 'SHELXL-97 (Sheldrick, 1997)'
_computing_structure_solution 'SHELXS-97 (Sheldrick, 1990)'
_diffrn_ambient_temperature 150(2)
_diffrn_measured_fraction_theta_full 0.999
_diffrn_measured_fraction_theta_max 0.999
_diffrn_measurement_device_type 'Bruker Apex 2000 CCD area detector'
_diffrn_measurement_method 'phi and omega scans'
_diffrn_radiation_monochromator graphite
_diffrn_radiation_source 'fine-focus sealed tube'
_diffrn_radiation_type MoK\a
_diffrn_radiation_wavelength 0.71073
_diffrn_reflns_av_R_equivalents 0.0574
_diffrn_reflns_av_sigmaI/netI 0.0516
_diffrn_reflns_limit_h_max 9
_diffrn_reflns_limit_h_min -9
_diffrn_reflns_limit_k_max 13
_diffrn_reflns_limit_k_min -13
_diffrn_reflns_limit_l_max 25
_diffrn_reflns_limit_l_min -25
_diffrn_reflns_number 13311
_diffrn_reflns_theta_full 25.99
_diffrn_reflns_theta_max 25.99
_diffrn_reflns_theta_min 1.98
_exptl_absorpt_coefficient_mu 0.078
_exptl_absorpt_correction_T_max 0.981
_exptl_absorpt_correction_T_min 0.650
_exptl_absorpt_correction_type empirical
_exptl_absorpt_process_details
;
absorption correction based on 4761 reflections(SADABS);Rint 0.1061 before
correction and 0.0393 after.
;
_exptl_crystal_colour colourless
_exptl_crystal_density_diffrn 1.267
_exptl_crystal_density_method 'not measured'
_exptl_crystal_description block
_exptl_crystal_F_000 704
_exptl_crystal_size_max 0.41
_exptl_crystal_size_mid 0.35
_exptl_crystal_size_min 0.20
_refine_diff_density_max 0.185
_refine_diff_density_min -0.222
_refine_diff_density_rms 0.043
_refine_ls_extinction_method none
_refine_ls_goodness_of_fit_ref 0.981
_refine_ls_hydrogen_treatment constr
_refine_ls_matrix_type full
_refine_ls_number_parameters 229
_refine_ls_number_reflns 3410
_refine_ls_number_restraints 0
_refine_ls_restrained_S_all 0.981
_refine_ls_R_factor_all 0.0705
_refine_ls_R_factor_gt 0.0489
_refine_ls_shift/su_max 0.001
_refine_ls_shift/su_mean 0.000
_refine_ls_structure_factor_coef Fsqd
_refine_ls_weighting_details 'calc w=1/[\s^2^(Fo^2^)+(0.0533P)^2^+0.0000P] where P=(Fo^2^+2Fc^2^)/3'
_refine_ls_weighting_scheme calc
_refine_ls_wR_factor_gt 0.1054
_refine_ls_wR_factor_ref 0.1147
_reflns_number_gt 2503
_reflns_number_total 3410
_reflns_threshold_expression >2sigma(I)
_cod_data_source_file c5dt00062a1.cif
_cod_data_source_block 13087
_cod_depositor_comments
;
The following automatic conversions were performed:

'_symmetry_cell_setting' value 'Monoclinic' changed to 'monoclinic'
according to
/usr/data/users/saulius/crontab/automatic-downloads/rss-feeds/RSC/lib/dictionaries/cif_core.dic
dictionary named 'cif_core.dic' version 2.4.2 from 2011-04-26.

Automatic conversion script
Id: cif_fix_values 3008 2015-01-20 13:52:24Z robertas 

 Adding full bibliography for 7034115--7034122.cif.
;
_cod_original_cell_volume 1731.8(7)
_cod_original_sg_symbol_H-M P2(1)/c
_cod_database_code 7034121

loop_
_symmetry_equiv_pos_as_xyz
'x, y, z'
'-x, y+1/2, -z+1/2'
'-x, -y, -z'
'x, -y-1/2, z-1/2'

loop_
_atom_site_label
_atom_site_type_symbol
_atom_site_fract_x
_atom_site_fract_y
_atom_site_fract_z
_atom_site_U_iso_or_equiv
_atom_site_adp_type
_atom_site_occupancy
_atom_site_symmetry_multiplicity
_atom_site_calc_flag
_atom_site_refinement_flags
O1 O 0.62667(15) 0.40140(10) 1.08619(6) 0.0366(3) Uani 1 1 d .
H1 H 0.5423 0.3580 1.0721 0.055 Uiso 1 1 calc R
N1 N 0.46304(17) 0.20729(12) 1.05053(6) 0.0266(3) Uani 1 1 d .
N2 N 0.08286(17) 0.17660(12) 0.94895(6) 0.0295(3) Uani 1 1 d .
C1 C 0.7592(2) 0.32999(15) 1.10917(7) 0.0299(4) Uani 1 1 d .
C2 C 0.9100(2) 0.38479(17) 1.13461(8) 0.0373(4) Uani 1 1 d .
H2 H 0.9154 0.4707 1.1375 0.045 Uiso 1 1 calc R
C3 C 1.0521(2) 0.31710(18) 1.15580(8) 0.0399(5) Uani 1 1 d .
H3 H 1.1549 0.3560 1.1737 0.048 Uiso 1 1 calc R
C4 C 1.0465(2) 0.19269(18) 1.15118(8) 0.0405(5) Uani 1 1 d .
H4 H 1.1462 0.1454 1.1645 0.049 Uiso 1 1 calc R
C5 C 0.8954(2) 0.13777(17) 1.12712(8) 0.0359(4) Uani 1 1 d .
H5 H 0.8922 0.0518 1.1241 0.043 Uiso 1 1 calc R
C6 C 0.7468(2) 0.20319(15) 1.10707(7) 0.0281(4) Uani 1 1 d .
C7 C 0.5843(2) 0.14122(15) 1.08487(7) 0.0264(4) Uani 1 1 d .
C8 C 0.5520(2) 0.02067(15) 1.09861(8) 0.0312(4) Uani 1 1 d .
H8 H 0.6369 -0.0257 1.1234 0.037 Uiso 1 1 calc R
C9 C 0.3976(2) -0.03121(15) 1.07634(8) 0.0313(4) Uani 1 1 d .
H9 H 0.3735 -0.1134 1.0864 0.038 Uiso 1 1 calc R
C10 C 0.2772(2) 0.03571(14) 1.03939(8) 0.0292(4) Uani 1 1 d .
H10 H 0.1704 0.0003 1.0227 0.035 Uiso 1 1 calc R
C11 C 0.3149(2) 0.15543(14) 1.02710(7) 0.0266(4) Uani 1 1 d .
C12 C 0.1931(2) 0.23272(15) 0.98652(7) 0.0278(4) Uani 1 1 d .
C13 C 0.2170(2) 0.36662(15) 0.99182(8) 0.0341(4) Uani 1 1 d .
H13A H 0.1330 0.4073 0.9612 0.051 Uiso 1 1 calc R
H13B H 0.3366 0.3879 0.9815 0.051 Uiso 1 1 calc R
H13C H 0.1969 0.3927 1.0363 0.051 Uiso 1 1 calc R
C14 C -0.0448(2) 0.23601(14) 0.90826(8) 0.0278(4) Uani 1 1 d .
C15 C -0.0605(2) 0.20383(15) 0.84330(8) 0.0316(4) Uani 1 1 d .
H15 H 0.0221 0.1494 0.8266 0.038 Uiso 1 1 calc R
C16 C -0.1930(2) 0.24898(15) 0.80259(8) 0.0317(4) Uani 1 1 d .
H16 H -0.1985 0.2271 0.7579 0.038 Uiso 1 1 calc R
C17 C -0.3187(2) 0.32553(14) 0.82498(7) 0.0282(4) Uani 1 1 d .
C18 C -0.3018(2) 0.35814(15) 0.89012(7) 0.0300(4) Uani 1 1 d .
H18 H -0.3850 0.4121 0.9068 0.036 Uiso 1 1 calc R
C19 C -0.1679(2) 0.31454(14) 0.93126(8) 0.0298(4) Uani 1 1 d .
H19 H -0.1599 0.3384 0.9757 0.036 Uiso 1 1 calc R
C20 C -0.4705(2) 0.36755(16) 0.78075(8) 0.0348(4) Uani 1 1 d .
H20 H -0.4617 0.3258 0.7380 0.042 Uiso 1 1 calc R
C21 C -0.6438(2) 0.33080(18) 0.80722(9) 0.0445(5) Uani 1 1 d .
H21A H -0.6457 0.2428 0.8136 0.067 Uiso 1 1 calc R
H21B H -0.7402 0.3543 0.7762 0.067 Uiso 1 1 calc R
H21C H -0.6573 0.3716 0.8489 0.067 Uiso 1 1 calc R
C22 C -0.4637(3) 0.50303(16) 0.76841(9) 0.0431(5) Uani 1 1 d .
H22A H -0.4737 0.5466 0.8095 0.065 Uiso 1 1 calc R
H22B H -0.5610 0.5263 0.7377 0.065 Uiso 1 1 calc R
H22C H -0.3522 0.5237 0.7501 0.065 Uiso 1 1 calc R

loop_
_atom_site_aniso_label
_atom_site_aniso_U_11
_atom_site_aniso_U_22
_atom_site_aniso_U_33
_atom_site_aniso_U_23
_atom_site_aniso_U_13
_atom_site_aniso_U_12
O1 0.0377(7) 0.0260(7) 0.0452(7) 0.0021(5) -0.0055(6) -0.0048(5)
N1 0.0288(8) 0.0255(8) 0.0254(7) -0.0013(6) 0.0013(6) -0.0011(6)
N2 0.0289(8) 0.0282(8) 0.0311(8) 0.0010(6) -0.0020(6) -0.0013(6)
C1 0.0317(10) 0.0330(10) 0.0249(8) 0.0011(7) 0.0013(7) -0.0003(8)
C2 0.0402(11) 0.0395(11) 0.0320(9) 0.0012(8) -0.0002(8) -0.0102(9)
C3 0.0320(10) 0.0569(13) 0.0305(9) -0.0020(9) -0.0004(8) -0.0095(9)
C4 0.0316(10) 0.0557(13) 0.0334(10) -0.0020(9) -0.0031(8) 0.0070(9)
C5 0.0364(11) 0.0376(10) 0.0335(9) -0.0034(8) -0.0002(8) 0.0055(8)
C6 0.0305(10) 0.0313(10) 0.0226(8) -0.0005(7) 0.0016(7) 0.0008(7)
C7 0.0302(9) 0.0275(9) 0.0215(8) -0.0013(7) 0.0020(7) 0.0016(7)
C8 0.0371(10) 0.0277(9) 0.0286(9) 0.0029(7) 0.0011(7) 0.0043(8)
C9 0.0381(10) 0.0222(9) 0.0340(9) 0.0026(7) 0.0045(8) -0.0023(8)
C10 0.0311(10) 0.0252(9) 0.0315(9) -0.0005(7) 0.0025(7) -0.0041(7)
C11 0.0286(9) 0.0267(9) 0.0244(8) -0.0020(7) 0.0022(7) 0.0001(7)
C12 0.0290(9) 0.0273(9) 0.0273(9) 0.0023(7) 0.0043(7) -0.0013(7)
C13 0.0374(10) 0.0247(9) 0.0390(10) 0.0046(7) -0.0063(8) -0.0039(8)
C14 0.0270(9) 0.0232(9) 0.0329(9) 0.0030(7) -0.0013(7) -0.0046(7)
C15 0.0300(10) 0.0302(10) 0.0349(10) -0.0031(7) 0.0048(8) 0.0010(7)
C16 0.0350(10) 0.0362(10) 0.0241(9) -0.0018(7) 0.0020(7) -0.0045(8)
C17 0.0306(9) 0.0249(9) 0.0291(9) 0.0028(7) 0.0011(7) -0.0049(7)
C18 0.0329(10) 0.0250(9) 0.0321(9) -0.0014(7) 0.0019(7) -0.0002(7)
C19 0.0352(10) 0.0261(9) 0.0277(9) -0.0032(7) 0.0001(7) -0.0033(8)
C20 0.0376(11) 0.0372(10) 0.0291(9) -0.0026(8) -0.0025(8) 0.0012(8)
C21 0.0365(11) 0.0505(13) 0.0455(11) -0.0010(9) -0.0064(9) -0.0023(9)
C22 0.0496(12) 0.0419(11) 0.0372(10) 0.0063(8) -0.0030(9) 0.0037(9)

loop_
_atom_type_symbol
_atom_type_description
_atom_type_scat_dispersion_real
_atom_type_scat_dispersion_imag
_atom_type_scat_source
C C 0.0033 0.0016 'International Tables Vol C Tables 4.2.6.8 and 6.1.1.4'
H H 0.0000 0.0000 'International Tables Vol C Tables 4.2.6.8 and 6.1.1.4'
N N 0.0061 0.0033 'International Tables Vol C Tables 4.2.6.8 and 6.1.1.4'
O O 0.0106 0.0060 'International Tables Vol C Tables 4.2.6.8 and 6.1.1.4'

loop_
_geom_angle_atom_site_label_1
_geom_angle_atom_site_label_2
_geom_angle_atom_site_label_3
_geom_angle
C1 O1 H1 109.5
C11 N1 C7 120.03(14)
C12 N2 C14 123.06(15)
O1 C1 C2 118.13(16)
O1 C1 C6 121.67(14)
C2 C1 C6 120.19(15)
C3 C2 C1 120.80(18)
C3 C2 H2 119.6
C1 C2 H2 119.6
C2 C3 C4 120.11(17)
C2 C3 H3 119.9
C4 C3 H3 119.9
C5 C4 C3 119.22(17)
C5 C4 H4 120.4
C3 C4 H4 120.4
C4 C5 C6 122.31(18)
C4 C5 H5 118.8
C6 C5 H5 118.8
C5 C6 C1 117.22(15)
C5 C6 C7 120.86(16)
C1 C6 C7 121.91(14)
N1 C7 C8 120.13(15)
N1 C7 C6 117.04(14)
C8 C7 C6 122.83(14)
C9 C8 C7 119.68(15)
C9 C8 H8 120.2
C7 C8 H8 120.2
C8 C9 C10 119.79(16)
C8 C9 H9 120.1
C10 C9 H9 120.1
C9 C10 C11 118.45(15)
C9 C10 H10 120.8
C11 C10 H10 120.8
N1 C11 C10 121.84(15)
N1 C11 C12 116.61(14)
C10 C11 C12 121.55(14)
N2 C12 C11 115.71(15)
N2 C12 C13 126.95(15)
C11 C12 C13 117.29(14)
C12 C13 H13A 109.5
C12 C13 H13B 109.5
H13A C13 H13B 109.5
C12 C13 H13C 109.5
H13A C13 H13C 109.5
H13B C13 H13C 109.5
C15 C14 C19 118.14(15)
C15 C14 N2 118.17(15)
C19 C14 N2 123.27(15)
C16 C15 C14 121.10(16)
C16 C15 H15 119.4
C14 C15 H15 119.4
C15 C16 C17 121.49(15)
C15 C16 H16 119.3
C17 C16 H16 119.3
C16 C17 C18 117.16(15)
C16 C17 C20 120.91(14)
C18 C17 C20 121.90(15)
C19 C18 C17 121.80(16)
C19 C18 H18 119.1
C17 C18 H18 119.1
C18 C19 C14 120.27(15)
C18 C19 H19 119.9
C14 C19 H19 119.9
C17 C20 C22 111.84(14)
C17 C20 C21 110.99(14)
C22 C20 C21 111.25(16)
C17 C20 H20 107.5
C22 C20 H20 107.5
C21 C20 H20 107.5
C20 C21 H21A 109.5
C20 C21 H21B 109.5
H21A C21 H21B 109.5
C20 C21 H21C 109.5
H21A C21 H21C 109.5
H21B C21 H21C 109.5
C20 C22 H22A 109.5
C20 C22 H22B 109.5
H22A C22 H22B 109.5
C20 C22 H22C 109.5
H22A C22 H22C 109.5
H22B C22 H22C 109.5

loop_
_geom_bond_atom_site_label_1
_geom_bond_atom_site_label_2
_geom_bond_distance
O1 C1 1.3455(19)
O1 H1 0.8400
N1 C11 1.3318(19)
N1 C7 1.3448(19)
N2 C12 1.2692(19)
N2 C14 1.4080(19)
C1 C2 1.376(2)
C1 C6 1.402(2)
C2 C3 1.367(2)
C2 H2 0.9500
C3 C4 1.376(3)
C3 H3 0.9500
C4 C5 1.370(2)
C4 H4 0.9500
C5 C6 1.386(2)
C5 H5 0.9500
C6 C7 1.466(2)
C7 C8 1.384(2)
C8 C9 1.365(2)
C8 H8 0.9500
C9 C10 1.372(2)
C9 H9 0.9500
C10 C11 1.378(2)
C10 H10 0.9500
C11 C12 1.482(2)
C12 C13 1.491(2)
C13 H13A 0.9800
C13 H13B 0.9800
C13 H13C 0.9800
C14 C15 1.382(2)
C14 C19 1.384(2)
C15 C16 1.368(2)
C15 H15 0.9500
C16 C17 1.379(2)
C16 H16 0.9500
C17 C18 1.387(2)
C17 C20 1.503(2)
C18 C19 1.374(2)
C18 H18 0.9500
C19 H19 0.9500
C20 C22 1.517(2)
C20 C21 1.518(2)
C20 H20 1.0000
C21 H21A 0.9800
C21 H21B 0.9800
C21 H21C 0.9800
C22 H22A 0.9800
C22 H22B 0.9800
C22 H22C 0.9800

loop_
_geom_hbond_atom_site_label_D
_geom_hbond_atom_site_label_H
_geom_hbond_atom_site_label_A
_geom_hbond_distance_DH
_geom_hbond_distance_HA
_geom_hbond_distance_DA
_geom_hbond_angle_DHA
O1 H1 N1 0.84 1.81 2.5634(17) 147.5

loop_
_geom_torsion_atom_site_label_1
_geom_torsion_atom_site_label_2
_geom_torsion_atom_site_label_3
_geom_torsion_atom_site_label_4
_geom_torsion
O1 C1 C2 C3 -176.82(15)
C6 C1 C2 C3 2.6(2)
C1 C2 C3 C4 0.8(3)
C2 C3 C4 C5 -2.1(3)
C3 C4 C5 C6 0.0(3)
C4 C5 C6 C1 3.2(2)
C4 C5 C6 C7 -176.65(15)
O1 C1 C6 C5 174.93(14)
C2 C1 C6 C5 -4.4(2)
O1 C1 C6 C7 -5.2(2)
C2 C1 C6 C7 175.39(15)
C11 N1 C7 C8 -3.1(2)
C11 N1 C7 C6 177.78(14)
C5 C6 C7 N1 -162.77(14)
C1 C6 C7 N1 17.4(2)
C5 C6 C7 C8 18.1(2)
C1 C6 C7 C8 -161.73(15)
N1 C7 C8 C9 0.9(2)
C6 C7 C8 C9 -179.99(15)
C7 C8 C9 C10 1.4(2)
C8 C9 C10 C11 -1.5(2)
C7 N1 C11 C10 3.0(2)
C7 N1 C11 C12 -176.47(13)
C9 C10 C11 N1 -0.6(2)
C9 C10 C11 C12 178.76(14)
C14 N2 C12 C11 178.49(14)
C14 N2 C12 C13 -4.3(3)
N1 C11 C12 N2 159.24(14)
C10 C11 C12 N2 -20.2(2)
N1 C11 C12 C13 -18.3(2)
C10 C11 C12 C13 162.29(15)
C12 N2 C14 C15 129.75(17)
C12 N2 C14 C19 -57.8(2)
C19 C14 C15 C16 0.6(2)
N2 C14 C15 C16 173.38(15)
C14 C15 C16 C17 -1.8(3)
C15 C16 C17 C18 2.1(2)
C15 C16 C17 C20 -175.71(15)
C16 C17 C18 C19 -1.3(2)
C20 C17 C18 C19 176.53(15)
C17 C18 C19 C14 0.1(2)
C15 C14 C19 C18 0.3(2)
N2 C14 C19 C18 -172.14(15)
C16 C17 C20 C22 -114.01(18)
C18 C17 C20 C22 68.2(2)
C16 C17 C20 C21 121.10(18)
C18 C17 C20 C21 -56.6(2)
